data_4022962
loop_
_publ_author_name
'Dimitri M. Khramov'
'Christopher W. Bielawski'

_publ_section_title
;
 Donor-Acceptor Triazenes: Synthesis, Characterization,
 and Study of Their Electronic and Thermal Properties
;
_journal_name_full 'Journal of Organic Chemistry'
_journal_page_first 9407
_journal_page_last 9417
_journal_paper_doi 10.1021/jo070789x
_journal_volume 72
_journal_year 2007
_chemical_formula_sum 'C16 H15 Cl3 N6 O2'
_chemical_formula_weight 429.69
_chemical_name_systematic
; 
 ? 
;
_space_group_IT_number 2
_symmetry_cell_setting triclinic
_symmetry_space_group_name_Hall '-P 1'
_symmetry_space_group_name_H-M 'P -1'
_atom_sites_solution_hydrogens geom
_atom_sites_solution_primary direct
_atom_sites_solution_secondary difmap
_audit_creation_method SHELXL-97
_cell_angle_alpha 95.814(3)
_cell_angle_beta 102.092(2)
_cell_angle_gamma 100.095(2)
_cell_formula_units_Z 2
_cell_length_a 6.7593(3)
_cell_length_b 11.8068(5)
_cell_length_c 12.3651(5)
_cell_measurement_reflns_used 3109
_cell_measurement_temperature 153(2)
_cell_measurement_theta_max 27.5
_cell_measurement_theta_min 3
_cell_volume 940.16(7)
_computing_cell_refinement 'Collect software, Nonius B.V. 1998'
_computing_data_collection 'Collect software, Nonius B.V. 1998'
_computing_data_reduction
;
DENZO and Scalepack (Otwinoski and Minor, 1997)
;
_computing_molecular_graphics 'XP SHELXTL/PC, Siemens Analytical'
_computing_structure_refinement 'XL SHELXTL/PC, Siemens Analytical'
_computing_structure_solution
;

SIR97 - Altomare A., Burla M.C., Camalli M., Cascarano G.L., Giacovazzo C., 
Guagliardi A., Moliterni A.G.G., Polidori G.,Spagna R.
;
_diffrn_ambient_temperature 153(2)
_diffrn_measured_fraction_theta_full 0.975
_diffrn_measured_fraction_theta_max 0.975
_diffrn_measurement_device_type 'Nonius Kappa CCD'
_diffrn_measurement_method \w-scans
_diffrn_radiation_monochromator graphite
_diffrn_radiation_source 'fine-focus sealed tube'
_diffrn_radiation_type MoK\a
_diffrn_radiation_wavelength 0.71073
_diffrn_reflns_av_R_equivalents 0.0480
_diffrn_reflns_av_sigmaI/netI 0.1581
_diffrn_reflns_limit_h_max 7
_diffrn_reflns_limit_h_min -8
_diffrn_reflns_limit_k_max 14
_diffrn_reflns_limit_k_min -15
_diffrn_reflns_limit_l_max 15
_diffrn_reflns_limit_l_min -15
_diffrn_reflns_number 6116
_diffrn_reflns_theta_full 27.31
_diffrn_reflns_theta_max 27.31
_diffrn_reflns_theta_min 3.15
_exptl_absorpt_coefficient_mu 0.513
_exptl_absorpt_correction_type none
_exptl_crystal_colour orange
_exptl_crystal_density_diffrn 1.518
_exptl_crystal_density_method 'not measured'
_exptl_crystal_description needles
_exptl_crystal_F_000 440
_exptl_crystal_size_max 0.40
_exptl_crystal_size_mid 0.10
_exptl_crystal_size_min 0.08
_refine_diff_density_max 0.585
_refine_diff_density_min -0.325
_refine_diff_density_rms 0.086
_refine_ls_extinction_method none
_refine_ls_goodness_of_fit_ref 1.121
_refine_ls_hydrogen_treatment constr
_refine_ls_matrix_type full
_refine_ls_number_parameters 244
_refine_ls_number_reflns 4128
_refine_ls_number_restraints 0
_refine_ls_restrained_S_all 1.121
_refine_ls_R_factor_all 0.1815
_refine_ls_R_factor_gt 0.0671
_refine_ls_shift/su_max 0.000
_refine_ls_shift/su_mean 0.000
_refine_ls_structure_factor_coef Fsqd
_refine_ls_weighting_details 'calc w=1/[\s^2^(Fo^2^)+(0.0440P)^2^] where P=(Fo^2^+2Fc^2^)/3'
_refine_ls_weighting_scheme calc
_refine_ls_wR_factor_gt 0.1274
_refine_ls_wR_factor_ref 0.1514
_reflns_number_gt 1853
_reflns_number_total 4128
_reflns_threshold_expression >2sigma(I)
_cod_data_source_file jo070789xsi20070418_070137_3.cif
_cod_data_source_block hno2da
_cod_depositor_comments
;
The following automatic conversions were performed:
'_symmetry_cell_setting' value 'Triclinic' changed to 'triclinic'
according to '/home/saulius/struct/CIF-dictionaries/cif_core.dic'
dictionary named 'cif_core.dic' version 2.4.1 from 2010-06-29.

Automatic conversion script
Id: cif_fix_enum 1527 2010-12-29 10:47:43Z saulius 
;
_cod_database_code 4022962

loop_
_symmetry_equiv_pos_as_xyz
'x, y, z'
'-x, -y, -z'

loop_
_atom_site_label
_atom_site_type_symbol
_atom_site_fract_x
_atom_site_fract_y
_atom_site_fract_z
_atom_site_U_iso_or_equiv
_atom_site_adp_type
_atom_site_occupancy
_atom_site_symmetry_multiplicity
_atom_site_calc_flag
_atom_site_refinement_flags
O1 O 1.0829(5) 0.8435(3) 1.0667(2) 0.0516(9) Uani 1 1 d .
O2 O 1.0575(6) 0.6588(3) 1.0736(2) 0.0670(11) Uani 1 1 d .
N1 N 0.6391(5) 0.3372(3) 0.3670(3) 0.0286(8) Uani 1 1 d .
N2 N 0.6186(5) 0.4337(3) 0.2233(2) 0.0285(8) Uani 1 1 d .
N3 N 0.7273(5) 0.5533(3) 0.3935(3) 0.0326(9) Uani 1 1 d .
N4 N 0.7756(5) 0.5565(3) 0.5052(2) 0.0284(8) Uani 1 1 d .
N5 N 0.8300(5) 0.6628(3) 0.5525(3) 0.0316(9) Uani 1 1 d .
N6 N 1.0475(5) 0.7422(4) 1.0215(3) 0.0433(10) Uani 1 1 d .
C1 C 0.6670(6) 0.4452(4) 0.3368(3) 0.0273(10) Uani 1 1 d .
C2 C 0.5685(6) 0.2557(3) 0.2701(3) 0.0302(10) Uani 1 1 d .
C3 C 0.5146(6) 0.1348(3) 0.2556(4) 0.0374(11) Uani 1 1 d .
H3 H 0.5238 0.0921 0.3179 0.045 Uiso 1 1 d R
C4 C 0.4471(7) 0.0798(4) 0.1464(4) 0.0439(12) Uani 1 1 d .
H4 H 0.4058 -0.0034 0.1327 0.053 Uiso 1 1 d R
C5 C 0.4331(7) 0.1409(4) 0.0553(4) 0.0400(11) Uani 1 1 d .
H5 H 0.3860 0.0989 -0.0190 0.048 Uiso 1 1 d R
C6 C 0.4881(6) 0.2612(3) 0.0705(3) 0.0349(11) Uani 1 1 d .
H6 H 0.4818 0.3044 0.0087 0.042 Uiso 1 1 d R
C7 C 0.5551(6) 0.3166(3) 0.1792(3) 0.0300(10) Uani 1 1 d .
C8 C 0.6751(7) 0.3064(3) 0.4808(3) 0.0360(11) Uani 1 1 d .
H8A H 0.8221 0.3313 0.5173 0.054 Uiso 1 1 d R
H8B H 0.6337 0.2221 0.4772 0.054 Uiso 1 1 d R
H8C H 0.5935 0.3455 0.5237 0.054 Uiso 1 1 d R
C9 C 0.6311(7) 0.5293(3) 0.1580(3) 0.0410(12) Uani 1 1 d .
H9A H 0.4955 0.5505 0.1383 0.061 Uiso 1 1 d R
H9B H 0.6739 0.5056 0.0896 0.061 Uiso 1 1 d R
H9C H 0.7325 0.5964 0.2021 0.061 Uiso 1 1 d R
C10 C 0.8816(6) 0.6733(3) 0.6695(3) 0.0273(10) Uani 1 1 d .
C11 C 0.8755(6) 0.5807(3) 0.7341(3) 0.0324(10) Uani 1 1 d .
H11 H 0.8319 0.5019 0.6971 0.039 Uiso 1 1 d R
C12 C 0.9293(6) 0.6046(4) 0.8479(3) 0.0338(11) Uani 1 1 d .
H12 H 0.9274 0.5424 0.8923 0.041 Uiso 1 1 d R
C13 C 0.9910(6) 0.7187(4) 0.9001(3) 0.0305(10) Uani 1 1 d .
C14 C 0.9983(6) 0.8110(4) 0.8400(3) 0.0330(10) Uani 1 1 d .
H14 H 1.0392 0.8893 0.8782 0.040 Uiso 1 1 d R
C15 C 0.9445(6) 0.7870(4) 0.7252(3) 0.0328(10) Uani 1 1 d .
H15 H 0.9503 0.8497 0.6815 0.039 Uiso 1 1 d R
C1A C 0.7021(7) 0.8295(4) 0.3607(3) 0.0397(11) Uani 1 1 d .
H1A H 0.7266 0.7625 0.3953 0.048 Uiso 1 1 d R
Cl1 Cl 0.72509(19) 0.94532(10) 0.46609(9) 0.0511(4) Uani 1 1 d .
Cl2 Cl 0.45139(19) 0.79594(11) 0.27381(9) 0.0543(4) Uani 1 1 d .
Cl3 Cl 0.8858(2) 0.86148(11) 0.28001(10) 0.0603(4) Uani 1 1 d .

loop_
_atom_site_aniso_label
_atom_site_aniso_U_11
_atom_site_aniso_U_22
_atom_site_aniso_U_33
_atom_site_aniso_U_23
_atom_site_aniso_U_13
_atom_site_aniso_U_12
O1 0.056(2) 0.054(2) 0.0346(18) -0.0095(17) 0.0060(15) -0.0014(18)
O2 0.098(3) 0.058(2) 0.0343(19) 0.0119(18) 0.0078(18) -0.006(2)
N1 0.033(2) 0.0195(19) 0.034(2) 0.0030(16) 0.0081(15) 0.0061(15)
N2 0.035(2) 0.024(2) 0.027(2) 0.0035(16) 0.0062(15) 0.0069(16)
N3 0.039(2) 0.031(2) 0.028(2) 0.0024(17) 0.0081(16) 0.0096(17)
N4 0.028(2) 0.035(2) 0.0240(19) 0.0039(17) 0.0076(15) 0.0097(17)
N5 0.033(2) 0.026(2) 0.033(2) -0.0055(17) 0.0041(16) 0.0070(17)
N6 0.038(3) 0.054(3) 0.032(2) -0.001(2) 0.0083(18) -0.002(2)
C1 0.021(2) 0.029(3) 0.031(2) 0.003(2) 0.0065(18) 0.0047(19)
C2 0.028(3) 0.028(3) 0.037(2) 0.001(2) 0.0112(19) 0.0085(19)
C3 0.035(3) 0.029(3) 0.051(3) 0.004(2) 0.014(2) 0.010(2)
C4 0.042(3) 0.025(3) 0.061(3) -0.009(3) 0.014(2) 0.005(2)
C5 0.039(3) 0.032(3) 0.046(3) -0.010(2) 0.008(2) 0.010(2)
C6 0.035(3) 0.032(3) 0.038(3) 0.001(2) 0.007(2) 0.011(2)
C7 0.027(3) 0.028(3) 0.036(3) -0.002(2) 0.0129(19) 0.007(2)
C8 0.047(3) 0.029(2) 0.034(3) 0.011(2) 0.011(2) 0.009(2)
C9 0.057(3) 0.037(3) 0.026(2) 0.004(2) 0.004(2) 0.008(2)
C10 0.027(3) 0.032(3) 0.024(2) 0.005(2) 0.0048(18) 0.0102(19)
C11 0.029(3) 0.029(2) 0.039(3) 0.003(2) 0.008(2) 0.0064(19)
C12 0.030(3) 0.040(3) 0.033(3) 0.011(2) 0.008(2) 0.009(2)
C13 0.027(3) 0.038(3) 0.023(2) 0.001(2) 0.0014(18) 0.006(2)
C14 0.028(3) 0.033(3) 0.035(3) -0.004(2) 0.0048(19) 0.007(2)
C15 0.032(3) 0.035(3) 0.030(2) 0.003(2) 0.0043(19) 0.009(2)
C1A 0.048(3) 0.032(3) 0.043(3) 0.009(2) 0.014(2) 0.012(2)
Cl1 0.0646(9) 0.0451(7) 0.0448(7) 0.0034(6) 0.0123(6) 0.0165(6)
Cl2 0.0537(9) 0.0604(8) 0.0455(7) 0.0112(6) 0.0019(6) 0.0123(6)
Cl3 0.0679(10) 0.0569(8) 0.0634(8) 0.0068(6) 0.0349(7) 0.0093(7)

loop_
_atom_type_symbol
_atom_type_description
_atom_type_scat_dispersion_real
_atom_type_scat_dispersion_imag
_atom_type_scat_source
C C 0.0033 0.0016 'International Tables Vol C Tables 4.2.6.8 and 6.1.1.4'
H H 0.0000 0.0000 'International Tables Vol C Tables 4.2.6.8 and 6.1.1.4'
N N 0.0061 0.0033 'International Tables Vol C Tables 4.2.6.8 and 6.1.1.4'
O O 0.0106 0.0060 'International Tables Vol C Tables 4.2.6.8 and 6.1.1.4'
Cl Cl 0.1484 0.1585 'International Tables Vol C Tables 4.2.6.8 and 6.1.1.4'

loop_
_geom_angle_atom_site_label_1
_geom_angle_atom_site_label_2
_geom_angle_atom_site_label_3
_geom_angle
C1 N1 C2 108.5(3)
C1 N1 C8 127.5(3)
C2 N1 C8 123.9(3)
C1 N2 C7 109.7(3)
C1 N2 C9 125.1(3)
C7 N2 C9 125.2(3)
C1 N3 N4 113.7(3)
N5 N4 N3 109.5(3)
N4 N5 C10 112.8(3)
O1 N6 O2 123.5(3)
O1 N6 C13 118.5(4)
O2 N6 C13 118.0(4)
N3 C1 N1 134.2(3)
N3 C1 N2 117.7(3)
N1 C1 N2 108.0(3)
C7 C2 C3 121.3(4)
C7 C2 N1 107.5(3)
C3 C2 N1 131.1(4)
C4 C3 C2 116.3(4)
C4 C3 H3 121.9
C2 C3 H3 121.9
C3 C4 C5 122.4(4)
C3 C4 H4 119.0
C5 C4 H4 118.7
C6 C5 C4 121.0(4)
C6 C5 H5 119.6
C4 C5 H5 119.4
C7 C6 C5 117.0(4)
C7 C6 H6 121.0
C5 C6 H6 122.0
C6 C7 N2 131.7(4)
C6 C7 C2 122.1(4)
N2 C7 C2 106.2(3)
N1 C8 H8A 109.4
N1 C8 H8B 109.5
H8A C8 H8B 109.5
N1 C8 H8C 109.5
H8A C8 H8C 109.5
H8B C8 H8C 109.5
N2 C9 H9A 109.5
N2 C9 H9B 109.5
H9A C9 H9B 109.5
N2 C9 H9C 109.4
H9A C9 H9C 109.5
H9B C9 H9C 109.5
C15 C10 N5 115.3(3)
C15 C10 C11 118.4(3)
N5 C10 C11 126.3(4)
C12 C11 C10 119.6(4)
C12 C11 H11 120.8
C10 C11 H11 119.6
C11 C12 C13 120.2(4)
C11 C12 H12 120.3
C13 C12 H12 119.5
C14 C13 C12 121.8(4)
C14 C13 N6 118.9(4)
C12 C13 N6 119.3(4)
C15 C14 C13 118.1(4)
C15 C14 H14 121.8
C13 C14 H14 120.2
C14 C15 C10 121.9(4)
C14 C15 H15 119.7
C10 C15 H15 118.4
Cl1 C1A Cl2 110.7(2)
Cl1 C1A Cl3 111.2(2)
Cl2 C1A Cl3 109.9(2)
Cl1 C1A H1A 108.3
Cl2 C1A H1A 108.3
Cl3 C1A H1A 108.3

loop_
_geom_bond_atom_site_label_1
_geom_bond_atom_site_label_2
_geom_bond_distance
O1 N6 1.229(4)
O2 N6 1.233(4)
N1 C1 1.358(5)
N1 C2 1.398(5)
N1 C8 1.470(4)
N2 C1 1.360(5)
N2 C7 1.390(5)
N2 C9 1.454(5)
N3 C1 1.343(5)
N3 N4 1.346(4)
N4 N5 1.285(4)
N5 C10 1.403(5)
N6 C13 1.453(5)
C2 C7 1.390(5)
C2 C3 1.393(5)
C3 C4 1.383(5)
C3 H3 0.9599
C4 C5 1.394(6)
C4 H4 0.9599
C5 C6 1.386(5)
C5 H5 0.9600
C6 C7 1.379(5)
C6 H6 0.9600
C8 H8A 0.9800
C8 H8B 0.9800
C8 H8C 0.9800
C9 H9A 0.9800
C9 H9B 0.9800
C9 H9C 0.9800
C10 C15 1.396(5)
C10 C11 1.417(5)
C11 C12 1.365(5)
C11 H11 0.9599
C12 C13 1.386(5)
C12 H12 0.9600
C13 C14 1.380(5)
C14 C15 1.376(5)
C14 H14 0.9600
C15 H15 0.9600
C1A Cl1 1.752(4)
C1A Cl2 1.760(4)
C1A Cl3 1.764(4)
C1A H1A 0.9600

loop_
_geom_hbond_atom_site_label_D
_geom_hbond_atom_site_label_H
_geom_hbond_atom_site_label_A
_geom_hbond_distance_DH
_geom_hbond_distance_HA
_geom_hbond_distance_DA
_geom_hbond_angle_DHA
C1A H1A N3 0.96 2.47 3.356(5) 153.6
C1A H1A N5 0.96 2.42 3.306(5) 154.2

loop_
_geom_torsion_atom_site_label_1
_geom_torsion_atom_site_label_2
_geom_torsion_atom_site_label_3
_geom_torsion_atom_site_label_4
_geom_torsion
C1 N3 N4 N5 -179.6(3)
N3 N4 N5 C10 179.6(3)
N4 N3 C1 N1 1.8(6)
N4 N3 C1 N2 -178.9(3)
C2 N1 C1 N3 178.5(4)
C8 N1 C1 N3 -1.6(7)
C2 N1 C1 N2 -0.9(4)
C8 N1 C1 N2 179.0(4)
C7 N2 C1 N3 -178.5(3)
C9 N2 C1 N3 1.4(6)
C7 N2 C1 N1 1.0(4)
C9 N2 C1 N1 -179.1(4)
C1 N1 C2 C7 0.4(4)
C8 N1 C2 C7 -179.5(3)
C1 N1 C2 C3 -179.1(4)
C8 N1 C2 C3 1.1(7)
C7 C2 C3 C4 -0.2(6)
N1 C2 C3 C4 179.2(4)
C2 C3 C4 C5 0.0(6)
C3 C4 C5 C6 0.4(7)
C4 C5 C6 C7 -0.5(6)
C5 C6 C7 N2 -179.2(4)
C5 C6 C7 C2 0.3(6)
C1 N2 C7 C6 178.9(4)
C9 N2 C7 C6 -1.0(7)
C1 N2 C7 C2 -0.7(4)
C9 N2 C7 C2 179.4(4)
C3 C2 C7 C6 0.1(6)
N1 C2 C7 C6 -179.5(4)
C3 C2 C7 N2 179.7(4)
N1 C2 C7 N2 0.2(4)
N4 N5 C10 C15 179.2(3)
N4 N5 C10 C11 -0.8(5)
C15 C10 C11 C12 0.4(6)
N5 C10 C11 C12 -179.6(4)
C10 C11 C12 C13 -0.4(6)
C11 C12 C13 C14 0.6(6)
C11 C12 C13 N6 179.9(3)
O1 N6 C13 C14 6.1(6)
O2 N6 C13 C14 -173.8(4)
O1 N6 C13 C12 -173.2(4)
O2 N6 C13 C12 6.9(6)
C12 C13 C14 C15 -0.8(6)
N6 C13 C14 C15 179.9(4)
C13 C14 C15 C10 0.8(6)
N5 C10 C15 C14 179.4(4)
C11 C10 C15 C14 -0.6(6)
